data_7017721
loop_
_publ_author_name
'Zhang, Zhijun'
'Li, Xi'
'Wang, Chenggang'
'Zhang, Chaocan'
'Liu, Peng'
'Fang, Tingting'
'Xiong, Yan'
'Xu, Wenjing'

_publ_section_title
;
 A novel dinuclear Schiff-base copper(II) complex modified electrode for
 ascorbic acid catalytic oxidation and determination.
;
_journal_issue 4
_journal_name_full 'Dalton transactions (Cambridge, England : 2003)'
_journal_page_first 1252
_journal_page_last 1258
_journal_paper_doi 10.1039/c1dt11370d
_journal_volume 41
_journal_year 2012
_chemical_formula_moiety C24H26Cu2N2O12
_chemical_formula_sum 'C24 H26 Cu2 N2 O12'
_chemical_formula_weight 661.55
_chemical_name_systematic
;
?
;
_space_group_IT_number 14
_symmetry_cell_setting monoclinic
_symmetry_space_group_name_Hall '-P 2ybc'
_symmetry_space_group_name_H-M 'P 1 21/c 1'
_atom_sites_solution_hydrogens geom
_atom_sites_solution_primary direct
_atom_sites_solution_secondary difmap
_audit_creation_method SHELXL-97
_cell_angle_alpha 90.00
_cell_angle_beta 104.985(2)
_cell_angle_gamma 90.00
_cell_formula_units_Z 2
_cell_length_a 13.3741(19)
_cell_length_b 6.9121(10)
_cell_length_c 14.204(2)
_cell_measurement_temperature 298(2)
_cell_measurement_theta_max 28.22
_cell_measurement_theta_min 2.97
_cell_volume 1268.4(3)
_computing_structure_refinement 'SHELXL-97 (Sheldrick, 1997)'
_computing_structure_solution 'SHELXS-97 (Sheldrick, 1990)'
_diffrn_ambient_temperature 298(2)
_diffrn_measured_fraction_theta_full 0.993
_diffrn_measured_fraction_theta_max 0.993
_diffrn_radiation_monochromator graphite
_diffrn_radiation_source 'fine-focus sealed tube'
_diffrn_radiation_type MoK\a
_diffrn_radiation_wavelength 0.71073
_diffrn_reflns_av_R_equivalents 0.0550
_diffrn_reflns_av_sigmaI/netI 0.0708
_diffrn_reflns_limit_h_max 15
_diffrn_reflns_limit_h_min -17
_diffrn_reflns_limit_k_max 7
_diffrn_reflns_limit_k_min -9
_diffrn_reflns_limit_l_max 18
_diffrn_reflns_limit_l_min -17
_diffrn_reflns_number 8202
_diffrn_reflns_theta_full 28.22
_diffrn_reflns_theta_max 28.22
_diffrn_reflns_theta_min 2.97
_exptl_absorpt_coefficient_mu 1.747
_exptl_absorpt_correction_type multi-scan
_exptl_absorpt_process_details SADABS
_exptl_crystal_colour blue
_exptl_crystal_density_diffrn 1.732
_exptl_crystal_density_method 'not measured'
_exptl_crystal_description block
_exptl_crystal_F_000 676
_exptl_crystal_size_max 0.1
_exptl_crystal_size_mid 0.08
_exptl_crystal_size_min 0.06
_refine_diff_density_max 0.560
_refine_diff_density_min -0.339
_refine_diff_density_rms 0.083
_refine_ls_extinction_method none
_refine_ls_goodness_of_fit_ref 0.956
_refine_ls_hydrogen_treatment mixed
_refine_ls_matrix_type full
_refine_ls_number_parameters 188
_refine_ls_number_reflns 2324
_refine_ls_number_restraints 3
_refine_ls_restrained_S_all 0.956
_refine_ls_R_factor_all 0.0651
_refine_ls_R_factor_gt 0.0461
_refine_ls_shift/su_max 0.001
_refine_ls_shift/su_mean 0.000
_refine_ls_structure_factor_coef Fsqd
_refine_ls_weighting_details 'calc w=1/[\s^2^(Fo^2^)+(0.0308P)^2^+0.0000P] where P=(Fo^2^+2Fc^2^)/3'
_refine_ls_weighting_scheme calc
_refine_ls_wR_factor_gt 0.0854
_refine_ls_wR_factor_ref 0.0924
_reflns_number_gt 2324
_reflns_number_total 3110
_reflns_threshold_expression >2sigma(I)
_cod_data_source_file c1dt11370d.txt
_cod_data_source_block 090714cm
_cod_depositor_comments
;
The following automatic conversions were performed:

'_symmetry_cell_setting' value 'Monoclinic' changed to 'monoclinic'
according to /home/saulius/struct/CIF-dictionaries/cif_core.dic
dictionary named 'cif_core.dic' version 2.4.1 from 2010-06-29.

Automatic conversion script
Id: cif_fix_values 1715 2011-07-08 13:25:40Z adriana 
;
_cod_original_sg_symbol_H-M P2(1)/c
_cod_database_code 7017721

loop_
_symmetry_equiv_pos_as_xyz
'x, y, z'
'-x, y+1/2, -z+1/2'
'-x, -y, -z'
'x, -y-1/2, z-1/2'

loop_
_atom_site_label
_atom_site_type_symbol
_atom_site_fract_x
_atom_site_fract_y
_atom_site_fract_z
_atom_site_U_iso_or_equiv
_atom_site_adp_type
_atom_site_occupancy
_atom_site_symmetry_multiplicity
_atom_site_calc_flag
_atom_site_refinement_flags
Cu1 Cu 0.46632(3) 0.96728(6) 0.59213(2) 0.02858(14) Uani 1 1 d .
N1 N 0.33831(18) 1.0029(3) 0.62820(16) 0.0226(5) Uani 1 1 d .
O1 O 0.40770(14) 1.0502(3) 0.45750(13) 0.0242(5) Uani 1 1 d .
O2 O 0.51502(15) 0.8607(3) 0.72278(14) 0.0353(6) Uani 1 1 d .
C1 C 0.3068(2) 1.0527(4) 0.4126(2) 0.0213(6) Uani 1 1 d .
C2 C 0.2735(2) 1.0523(4) 0.3110(2) 0.0276(7) Uani 1 1 d .
H2 H 0.3225 1.0477 0.2750 0.033 Uiso 1 1 calc R
C3 C 0.1702(2) 1.0585(4) 0.2628(2) 0.0284(7) Uani 1 1 d .
H3 H 0.1510 1.0581 0.1950 0.034 Uiso 1 1 calc R
C4 C 0.0937(2) 1.0653(4) 0.3132(2) 0.0258(7) Uani 1 1 d .
C5 C 0.1253(2) 1.0632(4) 0.4138(2) 0.0244(7) Uani 1 1 d .
H5 H 0.0752 1.0667 0.4486 0.029 Uiso 1 1 calc R
C6 C 0.2296(2) 1.0559(4) 0.4657(2) 0.0227(6) Uani 1 1 d .
C7 C 0.2503(2) 1.0357(4) 0.5704(2) 0.0247(6) Uani 1 1 d .
H7 H 0.1945 1.0479 0.5977 0.030 Uiso 1 1 calc R
C8 C 0.3488(2) 0.9666(5) 0.7319(2) 0.0290(7) Uani 1 1 d .
H8A H 0.2934 0.8827 0.7396 0.035 Uiso 1 1 calc R
H8B H 0.3442 1.0876 0.7650 0.035 Uiso 1 1 calc R
C9 C 0.4524(2) 0.8718(5) 0.7762(2) 0.0279(7) Uani 1 1 d .
C10 C -0.0183(2) 1.0690(4) 0.2638(2) 0.0276(7) Uani 1 1 d .
C11 C -0.1433(2) 1.0648(5) 0.1098(2) 0.0303(7) Uani 1 1 d .
H11A H -0.1789 1.1798 0.1230 0.036 Uiso 1 1 calc R
H11B H -0.1788 0.9520 0.1259 0.036 Uiso 1 1 calc R
C12 C -0.1414(3) 1.0592(5) 0.0046(2) 0.0438(9) Uani 1 1 d .
H12A H -0.1074 1.1728 -0.0105 0.066 Uiso 1 1 calc R
H12B H -0.2110 1.0550 -0.0358 0.066 Uiso 1 1 calc R
H12C H -0.1046 0.9461 -0.0070 0.066 Uiso 1 1 calc R
O3 O 0.47161(16) 0.8125(3) 0.86109(14) 0.0367(6) Uani 1 1 d .
O4 O -0.08649(16) 1.0716(4) 0.30519(16) 0.0458(7) Uani 1 1 d .
O5 O -0.03594(15) 1.0666(3) 0.16706(15) 0.0345(6) Uani 1 1 d .
O6 O 0.4004(2) 0.6354(4) 0.52696(19) 0.0513(7) Uani 1 1 d D
H6A H 0.411(4) 0.523(3) 0.546(3) 0.077 Uiso 1 1 d D
H6B H 0.410(3) 0.635(5) 0.4725(14) 0.077 Uiso 1 1 d D

loop_
_atom_site_aniso_label
_atom_site_aniso_U_11
_atom_site_aniso_U_22
_atom_site_aniso_U_33
_atom_site_aniso_U_23
_atom_site_aniso_U_13
_atom_site_aniso_U_12
Cu1 0.01694(19) 0.0539(3) 0.0158(2) 0.00680(18) 0.00595(14) 0.00478(18)
N1 0.0208(12) 0.0322(15) 0.0163(12) 0.0018(10) 0.0077(10) 0.0014(11)
O1 0.0155(9) 0.0433(13) 0.0143(10) 0.0032(9) 0.0049(8) 0.0024(9)
O2 0.0251(11) 0.0647(16) 0.0192(11) 0.0124(11) 0.0112(9) 0.0099(11)
C1 0.0172(14) 0.0267(16) 0.0198(15) 0.0005(12) 0.0045(11) 0.0001(12)
C2 0.0221(15) 0.044(2) 0.0192(15) 0.0016(13) 0.0094(12) -0.0010(14)
C3 0.0221(15) 0.044(2) 0.0188(15) 0.0009(13) 0.0041(12) -0.0009(14)
C4 0.0184(14) 0.0335(19) 0.0241(16) 0.0041(13) 0.0031(12) -0.0010(13)
C5 0.0172(14) 0.0328(19) 0.0249(16) 0.0012(13) 0.0085(12) 0.0000(13)
C6 0.0186(14) 0.0317(18) 0.0191(15) 0.0012(12) 0.0071(11) 0.0005(13)
C7 0.0190(14) 0.0342(17) 0.0234(16) 0.0007(13) 0.0101(12) 0.0007(13)
C8 0.0278(16) 0.047(2) 0.0156(15) 0.0009(14) 0.0109(12) 0.0028(15)
C9 0.0262(16) 0.0373(19) 0.0204(15) 0.0003(13) 0.0063(13) -0.0046(14)
C10 0.0226(15) 0.0337(19) 0.0242(17) 0.0016(13) 0.0022(13) -0.0005(14)
C11 0.0152(14) 0.041(2) 0.0311(18) 0.0006(14) -0.0008(13) 0.0016(14)
C12 0.0342(19) 0.065(3) 0.0281(19) 0.0006(17) 0.0012(15) 0.0053(18)
O3 0.0389(13) 0.0536(16) 0.0194(11) 0.0111(10) 0.0106(10) 0.0098(11)
O4 0.0187(11) 0.086(2) 0.0332(14) 0.0039(13) 0.0076(10) -0.0004(12)
O5 0.0183(10) 0.0584(16) 0.0239(12) 0.0013(10) 0.0004(9) 0.0011(10)
O6 0.0567(17) 0.0605(18) 0.0428(16) 0.0025(14) 0.0238(14) 0.0116(15)

loop_
_atom_type_symbol
_atom_type_description
_atom_type_scat_dispersion_real
_atom_type_scat_dispersion_imag
_atom_type_scat_source
C C 0.0033 0.0016 'International Tables Vol C Tables 4.2.6.8 and 6.1.1.4'
H H 0.0000 0.0000 'International Tables Vol C Tables 4.2.6.8 and 6.1.1.4'
N N 0.0061 0.0033 'International Tables Vol C Tables 4.2.6.8 and 6.1.1.4'
O O 0.0106 0.0060 'International Tables Vol C Tables 4.2.6.8 and 6.1.1.4'
Cu Cu 0.3201 1.2651 'International Tables Vol C Tables 4.2.6.8 and 6.1.1.4'

loop_
_geom_angle_atom_site_label_1
_geom_angle_atom_site_label_2
_geom_angle_atom_site_label_3
_geom_angle
_geom_angle_site_symmetry_1
_geom_angle_site_symmetry_3
N1 Cu1 O2 84.03(9) . .
N1 Cu1 O1 93.64(9) . .
O2 Cu1 O1 173.86(9) . .
N1 Cu1 O1 173.69(9) . 3_676
O2 Cu1 O1 102.09(8) . 3_676
O1 Cu1 O1 80.42(8) . 3_676
N1 Cu1 O6 87.93(9) . .
O2 Cu1 O6 90.26(9) . .
O1 Cu1 O6 83.97(8) . .
O1 Cu1 O6 93.53(8) 3_676 .
N1 Cu1 Cu1 134.25(7) . 3_676
O2 Cu1 Cu1 141.58(6) . 3_676
O1 Cu1 Cu1 40.65(5) . 3_676
O1 Cu1 Cu1 39.77(5) 3_676 3_676
O6 Cu1 Cu1 88.43(6) . 3_676
C7 N1 C8 120.9(2) . .
C7 N1 Cu1 126.2(2) . .
C8 N1 Cu1 112.63(17) . .
C1 O1 Cu1 124.85(17) . .
C1 O1 Cu1 132.41(17) . 3_676
Cu1 O1 Cu1 99.58(8) . 3_676
C9 O2 Cu1 115.89(18) . .
O1 C1 C2 120.5(2) . .
O1 C1 C6 121.8(2) . .
C2 C1 C6 117.7(2) . .
C3 C2 C1 121.8(3) . .
C2 C3 C4 121.4(3) . .
C5 C4 C3 117.5(3) . .
C5 C4 C10 119.5(3) . .
C3 C4 C10 123.0(3) . .
C4 C5 C6 122.8(3) . .
C5 C6 C1 118.7(3) . .
C5 C6 C7 116.3(2) . .
C1 C6 C7 124.7(2) . .
N1 C7 C6 125.5(2) . .
N1 C8 C9 109.4(2) . .
O3 C9 O2 124.0(3) . .
O3 C9 C8 119.1(3) . .
O2 C9 C8 116.9(3) . .
O4 C10 O5 123.3(3) . .
O4 C10 C4 124.7(3) . .
O5 C10 C4 112.0(3) . .
O5 C11 C12 106.8(2) . .
C10 O5 C11 117.5(2) . .

loop_
_geom_bond_atom_site_label_1
_geom_bond_atom_site_label_2
_geom_bond_distance
_geom_bond_site_symmetry_2
Cu1 N1 1.925(2) .
Cu1 O2 1.9459(19) .
Cu1 O1 1.9556(19) .
Cu1 O1 1.9911(18) 3_676
Cu1 O6 2.544(3) .
Cu1 Cu1 3.0141(7) 3_676
N1 C7 1.269(3) .
N1 C8 1.464(3) .
O1 C1 1.335(3) .
O1 Cu1 1.9911(18) 3_676
O2 C9 1.269(3) .
C1 C2 1.395(4) .
C1 C6 1.428(4) .
C2 C3 1.374(4) .
C3 C4 1.394(4) .
C4 C5 1.382(4) .
C4 C10 1.481(4) .
C5 C6 1.400(4) .
C6 C7 1.448(4) .
C8 C9 1.514(4) .
C9 O3 1.237(3) .
C10 O4 1.205(3) .
C10 O5 1.333(3) .
C11 O5 1.455(3) .
C11 C12 1.501(4) .
